data_4077941
loop_
_publ_author_name
'Wieczorek, Birgit'
'Snelders, Dennis J. M.'
'Dijkstra, Harm P.'
'Versluis, Kees'
'Lutz, Martin'
'Spek, Anthony L.'
'Egmond, Maarten R.'
'Klein Gebbink, Robertus J. M.'
'van Koten, Gerard'

_publ_section_title
;
 Coordination Chemistry in Water of a Free and a Lipase-Embedded Cationic
 NCN-Pincer Platinum Center with Neutral and Ionic Triarylphosphines
;
_journal_issue 7
_journal_name_full Organometallics
_journal_page_first 2810
_journal_paper_doi 10.1021/om2010832
_journal_volume 31
_journal_year 2012
_chemical_formula_moiety 'C30 H31 N2 O9 P Pt S3, 2(C12 H21 N2 O Pt), 3(H2 O)'
_chemical_formula_sum 'C54 H79 N6 O14 P Pt3 S3'
_chemical_formula_weight 1748.65
_chemical_name_systematic
; 
 ? 
;
_space_group_IT_number 2
_symmetry_cell_setting triclinic
_symmetry_space_group_name_Hall '-P 1'
_symmetry_space_group_name_H-M 'P -1'
_atom_sites_solution_hydrogens geom
_atom_sites_solution_primary direct
_atom_sites_solution_secondary difmap
_audit_creation_method SHELXL-97
_cell_angle_alpha 92.8724(4)
_cell_angle_beta 90.6454(4)
_cell_angle_gamma 113.0244(6)
_cell_formula_units_Z 2
_cell_length_a 11.1503(1)
_cell_length_b 12.3898(1)
_cell_length_c 23.9191(3)
_cell_measurement_reflns_used 135903
_cell_measurement_temperature 150(2)
_cell_measurement_theta_max 27.48
_cell_measurement_theta_min 1.02
_cell_volume 3035.65(5)
_computing_cell_refinement HKL2000
_computing_data_collection 'Nonius COLLECT'
_computing_data_reduction 'HKL2000, Denzox, Sadabs'
_computing_structure_refinement 'SHELXL-97 (Sheldrick, 1997)'
_computing_structure_solution 'SHELXS-97 (Sheldrick, 1990)'
_diffrn_ambient_temperature 150(2)
_diffrn_measured_fraction_theta_full 0.995
_diffrn_measured_fraction_theta_max 0.995
_diffrn_measurement_device_type 'Nonius KappaCCD'
_diffrn_measurement_method '\f and \w scans'
_diffrn_radiation_monochromator graphite
_diffrn_radiation_source 'rotating anode'
_diffrn_radiation_type MoK\a
_diffrn_radiation_wavelength 0.71073
_diffrn_reflns_av_R_equivalents 0.0476
_diffrn_reflns_av_sigmaI/netI 0.0545
_diffrn_reflns_limit_h_max 14
_diffrn_reflns_limit_h_min -14
_diffrn_reflns_limit_k_max 16
_diffrn_reflns_limit_k_min -16
_diffrn_reflns_limit_l_max 31
_diffrn_reflns_limit_l_min -31
_diffrn_reflns_number 48549
_diffrn_reflns_theta_full 27.50
_diffrn_reflns_theta_max 27.50
_diffrn_reflns_theta_min 1.71
_exptl_absorpt_coefficient_mu 7.092
_exptl_absorpt_correction_T_max 0.65
_exptl_absorpt_correction_T_min 0.18
_exptl_absorpt_correction_type multi-scan
_exptl_crystal_colour colurless
_exptl_crystal_density_diffrn 1.913
_exptl_crystal_density_method 'not measured'
_exptl_crystal_description plate
_exptl_crystal_F_000 1708
_exptl_crystal_size_max 0.27
_exptl_crystal_size_mid 0.15
_exptl_crystal_size_min 0.06
_refine_diff_density_max 1.777
_refine_diff_density_min -1.093
_refine_diff_density_rms 0.156
_refine_ls_extinction_method none
_refine_ls_goodness_of_fit_ref 1.034
_refine_ls_hydrogen_treatment constr
_refine_ls_matrix_type full
_refine_ls_number_parameters 742
_refine_ls_number_reflns 13868
_refine_ls_number_restraints 0
_refine_ls_restrained_S_all 1.034
_refine_ls_R_factor_all 0.0548
_refine_ls_R_factor_gt 0.0339
_refine_ls_shift/su_max 0.002
_refine_ls_shift/su_mean 0.000
_refine_ls_structure_factor_coef Fsqd
_refine_ls_weighting_details 'calc w=1/[\s^2^(Fo^2^)+(0.0198P)^2^+8.6203P] where P=(Fo^2^+2Fc^2^)/3'
_refine_ls_weighting_scheme calc
_refine_ls_wR_factor_gt 0.0640
_refine_ls_wR_factor_ref 0.0701
_reflns_number_gt 10908
_reflns_number_total 13868
_reflns_threshold_expression I>2\s(I)
_cod_data_source_file om2010832_si_002.cif
_cod_data_source_block s3923a
_cod_database_code 4077941

loop_
_symmetry_equiv_pos_as_xyz
'x, y, z'
'-x, -y, -z'

loop_
_atom_site_label
_atom_site_type_symbol
_atom_site_fract_x
_atom_site_fract_y
_atom_site_fract_z
_atom_site_U_iso_or_equiv
_atom_site_adp_type
_atom_site_occupancy
_atom_site_symmetry_multiplicity
_atom_site_calc_flag
_atom_site_refinement_flags
Pt1 Pt 0.903504(17) 0.255953(15) 0.437899(8) 0.01788(5) Uani 1 1 d .
S11 S 0.19979(12) 0.11277(11) 0.34261(6) 0.0252(3) Uani 1 1 d .
S21 S 0.83588(12) 0.26547(11) 0.14695(6) 0.0254(3) Uani 1 1 d .
S31 S 0.41218(12) -0.28616(11) 0.35740(6) 0.0271(3) Uani 1 1 d .
P1 P 0.72465(12) 0.19630(10) 0.37318(5) 0.0184(3) Uani 1 1 d .
O11 O 0.2327(4) 0.1761(4) 0.29196(18) 0.0454(12) Uani 1 1 d .
O21 O 0.1032(4) 0.1363(4) 0.37475(19) 0.0456(11) Uani 1 1 d .
O31 O 0.1672(3) -0.0127(3) 0.33180(16) 0.0309(9) Uani 1 1 d .
O41 O 0.8767(4) 0.1716(3) 0.15842(16) 0.0378(10) Uani 1 1 d .
O51 O 0.9428(3) 0.3706(3) 0.12907(16) 0.0335(9) Uani 1 1 d .
O61 O 0.7216(3) 0.2297(4) 0.11018(16) 0.0377(10) Uani 1 1 d .
O71 O 0.3292(4) -0.3080(3) 0.30724(17) 0.0387(10) Uani 1 1 d .
O81 O 0.3595(4) -0.2482(4) 0.40561(17) 0.0470(12) Uani 1 1 d .
O91 O 0.4508(4) -0.3819(3) 0.3681(2) 0.0568(14) Uani 1 1 d .
N11 N 1.0439(4) 0.4033(3) 0.40065(17) 0.0209(9) Uani 1 1 d .
N21 N 0.8226(4) 0.1158(3) 0.49217(17) 0.0211(9) Uani 1 1 d .
C11 C 1.0465(4) 0.2995(4) 0.4947(2) 0.0203(11) Uani 1 1 d .
C21 C 1.0237(5) 0.2429(4) 0.5450(2) 0.0217(11) Uani 1 1 d .
C31 C 1.1254(5) 0.2728(5) 0.5848(2) 0.0326(13) Uani 1 1 d .
H31 H 1.1125 0.2333 0.6186 0.039 Uiso 1 1 calc R
C41 C 1.2460(5) 0.3608(5) 0.5747(2) 0.0321(13) Uani 1 1 d .
H41 H 1.3146 0.3816 0.6022 0.039 Uiso 1 1 calc R
C51 C 1.2677(5) 0.4184(4) 0.5254(2) 0.0279(12) Uani 1 1 d .
H51 H 1.3501 0.4790 0.5195 0.033 Uiso 1 1 calc R
C61 C 1.1684(5) 0.3872(4) 0.4843(2) 0.0261(12) Uani 1 1 d .
C71 C 1.1794(5) 0.4268(4) 0.4266(2) 0.0281(13) Uani 1 1 d .
H71A H 1.2222 0.3847 0.4033 0.034 Uiso 1 1 calc R
H71B H 1.2343 0.5119 0.4271 0.034 Uiso 1 1 calc R
C81 C 1.0151(5) 0.5088(4) 0.4139(3) 0.0333(14) Uani 1 1 d .
H81A H 1.0796 0.5766 0.3968 0.050 Uiso 1 1 calc R
H81B H 1.0188 0.5243 0.4546 0.050 Uiso 1 1 calc R
H81C H 0.9277 0.4952 0.3991 0.050 Uiso 1 1 calc R
C91 C 1.0555(5) 0.3915(5) 0.3390(2) 0.0321(13) Uani 1 1 d .
H91A H 0.9777 0.3927 0.3201 0.048 Uiso 1 1 calc R
H91B H 1.0637 0.3171 0.3290 0.048 Uiso 1 1 calc R
H91C H 1.1329 0.4569 0.3273 0.048 Uiso 1 1 calc R
C101 C 0.8862(5) 0.1582(4) 0.5501(2) 0.0269(12) Uani 1 1 d .
H10A H 0.8369 0.1968 0.5715 0.032 Uiso 1 1 calc R
H10B H 0.8846 0.0903 0.5707 0.032 Uiso 1 1 calc R
C111 C 0.8633(5) 0.0212(4) 0.4694(2) 0.0272(12) Uani 1 1 d .
H11A H 0.8437 -0.0401 0.4962 0.041 Uiso 1 1 calc R
H11B H 0.9571 0.0547 0.4631 0.041 Uiso 1 1 calc R
H11C H 0.8156 -0.0128 0.4339 0.041 Uiso 1 1 calc R
C121 C 0.6792(5) 0.0615(4) 0.5002(2) 0.0253(12) Uani 1 1 d .
H12A H 0.6341 0.0268 0.4643 0.038 Uiso 1 1 calc R
H12B H 0.6493 0.1218 0.5146 0.038 Uiso 1 1 calc R
H12C H 0.6599 0.0001 0.5270 0.038 Uiso 1 1 calc R
C131 C 0.5734(5) 0.1999(4) 0.3995(2) 0.0202(11) Uani 1 1 d .
C141 C 0.4578(4) 0.1566(4) 0.3660(2) 0.0207(11) Uani 1 1 d .
H141 H 0.4564 0.1201 0.3300 0.025 Uiso 1 1 calc R
C151 C 0.3459(5) 0.1672(4) 0.3855(2) 0.0208(11) Uani 1 1 d .
C161 C 0.3477(5) 0.2219(4) 0.4382(2) 0.0247(12) Uani 1 1 d .
H161 H 0.2711 0.2293 0.4513 0.030 Uiso 1 1 calc R
C171 C 0.4627(5) 0.2660(4) 0.4717(2) 0.0251(12) Uani 1 1 d .
H171 H 0.4638 0.3027 0.5077 0.030 Uiso 1 1 calc R
C181 C 0.5748(5) 0.2557(4) 0.4521(2) 0.0214(11) Uani 1 1 d .
H181 H 0.6530 0.2868 0.4745 0.026 Uiso 1 1 calc R
C191 C 0.7346(4) 0.2749(4) 0.3094(2) 0.0204(11) Uani 1 1 d .
C201 C 0.7778(4) 0.2430(4) 0.2585(2) 0.0212(11) Uani 1 1 d .
H201 H 0.7997 0.1762 0.2558 0.025 Uiso 1 1 calc R
C211 C 0.7882(5) 0.3088(4) 0.2124(2) 0.0240(11) Uani 1 1 d .
C221 C 0.7557(5) 0.4071(4) 0.2156(2) 0.0261(12) Uani 1 1 d .
H221 H 0.7614 0.4512 0.1836 0.031 Uiso 1 1 calc R
C231 C 0.7155(5) 0.4392(5) 0.2657(2) 0.0298(13) Uani 1 1 d .
H231 H 0.6942 0.5063 0.2684 0.036 Uiso 1 1 calc R
C241 C 0.7059(5) 0.3742(4) 0.3121(2) 0.0241(11) Uani 1 1 d .
H241 H 0.6792 0.3981 0.3465 0.029 Uiso 1 1 calc R
C251 C 0.6897(4) 0.0442(4) 0.3483(2) 0.0193(10) Uani 1 1 d .
C261 C 0.5729(4) -0.0510(4) 0.3573(2) 0.0200(11) Uani 1 1 d .
H261 H 0.5021 -0.0373 0.3732 0.024 Uiso 1 1 calc R
C271 C 0.5600(5) -0.1654(4) 0.3429(2) 0.0214(11) Uani 1 1 d .
C281 C 0.6603(5) -0.1853(4) 0.3177(2) 0.0288(12) Uani 1 1 d .
H281 H 0.6500 -0.2631 0.3064 0.035 Uiso 1 1 calc R
C291 C 0.7763(5) -0.0920(4) 0.3086(2) 0.0269(12) Uani 1 1 d .
H291 H 0.8456 -0.1060 0.2913 0.032 Uiso 1 1 calc R
C301 C 0.7917(5) 0.0218(4) 0.3247(2) 0.0239(11) Uani 1 1 d .
H301 H 0.8726 0.0850 0.3196 0.029 Uiso 1 1 calc R
Pt2 Pt 0.307826(18) 0.491321(16) 0.081684(8) 0.02100(5) Uani 1 1 d .
O12 O 0.1277(3) 0.3358(3) 0.06989(15) 0.0276(8) Uani 1 1 d .
H12O H 0.1396 0.2570 0.0651 0.050 Uiso 1 1 d .
H22O H 0.0574 0.3470 0.0909 0.050 Uiso 1 1 d .
N12 N 0.2949(4) 0.5556(4) 0.00453(18) 0.0260(10) Uani 1 1 d .
N22 N 0.3600(4) 0.4684(4) 0.16235(18) 0.0266(10) Uani 1 1 d .
C12 C 0.4680(5) 0.6276(4) 0.0887(2) 0.0256(12) Uani 1 1 d .
C22 C 0.5165(5) 0.6876(4) 0.0408(2) 0.0266(12) Uani 1 1 d .
C32 C 0.6346(5) 0.7840(5) 0.0455(3) 0.0348(14) Uani 1 1 d .
H32 H 0.6702 0.8266 0.0136 0.042 Uiso 1 1 calc R
C42 C 0.7009(6) 0.8179(5) 0.0974(3) 0.0402(16) Uani 1 1 d .
H42 H 0.7814 0.8843 0.1004 0.048 Uiso 1 1 calc R
C52 C 0.6516(5) 0.7567(5) 0.1452(3) 0.0351(14) Uani 1 1 d .
H52 H 0.6986 0.7803 0.1801 0.042 Uiso 1 1 calc R
C62 C 0.5317(5) 0.6598(4) 0.1409(2) 0.0282(12) Uani 1 1 d .
C72 C 0.4335(5) 0.6342(5) -0.0112(2) 0.0344(14) Uani 1 1 d .
H72A H 0.4720 0.5871 -0.0336 0.041 Uiso 1 1 calc R
H72B H 0.4306 0.6973 -0.0344 0.041 Uiso 1 1 calc R
C82 C 0.2164(6) 0.6294(5) 0.0122(2) 0.0334(13) Uani 1 1 d .
H82A H 0.2104 0.6639 -0.0232 0.050 Uiso 1 1 calc R
H82B H 0.2588 0.6923 0.0411 0.050 Uiso 1 1 calc R
H82C H 0.1286 0.5803 0.0237 0.050 Uiso 1 1 calc R
C92 C 0.2349(6) 0.4664(5) -0.0426(2) 0.0352(14) Uani 1 1 d .
H92A H 0.1438 0.4192 -0.0346 0.053 Uiso 1 1 calc R
H92B H 0.2829 0.4151 -0.0468 0.053 Uiso 1 1 calc R
H92C H 0.2385 0.5061 -0.0773 0.053 Uiso 1 1 calc R
C102 C 0.4544(5) 0.5883(5) 0.1871(2) 0.0314(13) Uani 1 1 d .
H10C H 0.4050 0.6300 0.2061 0.038 Uiso 1 1 calc R
H10D H 0.5142 0.5777 0.2152 0.038 Uiso 1 1 calc R
C112 C 0.4296(6) 0.3871(5) 0.1604(2) 0.0340(13) Uani 1 1 d .
H11D H 0.4497 0.3729 0.1986 0.051 Uiso 1 1 calc R
H11E H 0.5108 0.4225 0.1404 0.051 Uiso 1 1 calc R
H11F H 0.3740 0.3124 0.1408 0.051 Uiso 1 1 calc R
C122 C 0.2485(5) 0.4210(5) 0.2002(2) 0.0356(14) Uani 1 1 d .
H12D H 0.1913 0.3413 0.1865 0.053 Uiso 1 1 calc R
H12E H 0.1994 0.4715 0.2010 0.053 Uiso 1 1 calc R
H12F H 0.2817 0.4189 0.2381 0.053 Uiso 1 1 calc R
Pt3 Pt 0.257345(18) 0.877457(16) 0.188357(8) 0.02119(5) Uani 1 1 d .
O13 O 0.3088(3) 0.8903(3) 0.27641(15) 0.0319(9) Uani 1 1 d .
H13O H 0.2438 0.9045 0.2963 0.050 Uiso 1 1 d .
H23O H 0.3284 0.8357 0.2897 0.050 Uiso 1 1 d .
N13 N 0.0647(4) 0.7574(4) 0.18844(19) 0.0280(10) Uani 1 1 d .
N23 N 0.4372(4) 0.9942(4) 0.16553(18) 0.0253(10) Uani 1 1 d .
C13 C 0.2161(5) 0.8795(4) 0.1111(2) 0.0226(11) Uani 1 1 d .
C23 C 0.0838(5) 0.8325(5) 0.0935(2) 0.0304(13) Uani 1 1 d .
C33 C 0.0515(6) 0.8398(5) 0.0380(3) 0.0392(15) Uani 1 1 d .
H33 H -0.0370 0.8088 0.0250 0.047 Uiso 1 1 calc R
C43 C 0.1528(7) 0.8942(5) 0.0014(2) 0.0403(15) Uani 1 1 d .
H43 H 0.1314 0.8995 -0.0367 0.048 Uiso 1 1 calc R
C53 C 0.2827(6) 0.9400(5) 0.0191(2) 0.0361(14) Uani 1 1 d .
H53 H 0.3490 0.9753 -0.0067 0.043 Uiso 1 1 calc R
C63 C 0.3156(5) 0.9342(4) 0.0745(2) 0.0282(12) Uani 1 1 d .
C73 C -0.0067(5) 0.7870(5) 0.1411(2) 0.0336(14) Uani 1 1 d .
H73A H -0.0829 0.7160 0.1277 0.040 Uiso 1 1 calc R
H73B H -0.0388 0.8474 0.1548 0.040 Uiso 1 1 calc R
C83 C 0.0636(6) 0.6381(5) 0.1758(3) 0.0415(16) Uani 1 1 d .
H83A H 0.1149 0.6205 0.2048 0.062 Uiso 1 1 calc R
H83B H 0.1016 0.6356 0.1393 0.062 Uiso 1 1 calc R
H83C H -0.0263 0.5798 0.1750 0.062 Uiso 1 1 calc R
C93 C -0.0020(6) 0.7582(5) 0.2414(3) 0.0421(16) Uani 1 1 d .
H93A H -0.0936 0.7037 0.2370 0.063 Uiso 1 1 calc R
H93B H 0.0027 0.8377 0.2509 0.063 Uiso 1 1 calc R
H93C H 0.0405 0.7337 0.2714 0.063 Uiso 1 1 calc R
C103 C 0.4486(5) 0.9747(5) 0.1031(2) 0.0307(13) Uani 1 1 d .
H10E H 0.5078 1.0488 0.0876 0.037 Uiso 1 1 calc R
H10F H 0.4857 0.9148 0.0961 0.037 Uiso 1 1 calc R
C113 C 0.4421(5) 1.1154(4) 0.1775(2) 0.0301(13) Uani 1 1 d .
H11G H 0.5268 1.1730 0.1671 0.045 Uiso 1 1 calc R
H11H H 0.4300 1.1272 0.2175 0.045 Uiso 1 1 calc R
H11I H 0.3726 1.1254 0.1557 0.045 Uiso 1 1 calc R
C123 C 0.5485(5) 0.9824(5) 0.1963(3) 0.0326(13) Uani 1 1 d .
H12G H 0.5412 0.9009 0.1917 0.049 Uiso 1 1 calc R
H12H H 0.5464 1.0037 0.2362 0.049 Uiso 1 1 calc R
H12I H 0.6310 1.0347 0.1812 0.049 Uiso 1 1 calc R
O4 O 0.4492(5) 0.4226(4) 0.3102(2) 0.0628(14) Uani 1 1 d .
H14O H 0.4444 0.4667 0.3432 0.094 Uiso 1 1 d .
H24O H 0.3684 0.3554 0.3081 0.094 Uiso 1 1 d .
O5 O 0.0508(4) 0.0733(4) 0.19637(18) 0.0480(11) Uani 1 1 d .
H15O H -0.0036 0.1149 0.1930 0.072 Uiso 1 1 d .
H25O H 0.1132 0.1136 0.2253 0.072 Uiso 1 1 d .
O6 O 0.1613(4) 0.1374(3) 0.09399(18) 0.0444(11) Uani 1 1 d .
H16O H 0.1256 0.1048 0.1277 0.067 Uiso 1 1 d .
H26O H 0.1601 0.0756 0.0694 0.067 Uiso 1 1 d .

loop_
_atom_site_aniso_label
_atom_site_aniso_U_11
_atom_site_aniso_U_22
_atom_site_aniso_U_33
_atom_site_aniso_U_23
_atom_site_aniso_U_13
_atom_site_aniso_U_12
Pt1 0.01522(10) 0.01522(9) 0.02131(11) 0.00260(7) 0.00000(7) 0.00376(7)
S11 0.0186(6) 0.0253(7) 0.0323(8) 0.0025(6) -0.0003(5) 0.0091(5)
S21 0.0232(7) 0.0253(6) 0.0232(7) 0.0051(5) 0.0026(5) 0.0044(5)
S31 0.0235(7) 0.0179(6) 0.0345(8) 0.0039(6) 0.0003(6) 0.0019(5)
P1 0.0169(6) 0.0157(6) 0.0209(7) 0.0017(5) 0.0004(5) 0.0046(5)
O11 0.038(2) 0.044(2) 0.044(3) 0.018(2) -0.013(2) 0.0043(19)
O21 0.023(2) 0.055(3) 0.060(3) -0.020(2) -0.004(2) 0.019(2)
O31 0.032(2) 0.0222(18) 0.035(2) -0.0043(16) -0.0057(17) 0.0082(16)
O41 0.049(3) 0.040(2) 0.030(2) 0.0042(18) 0.0069(19) 0.023(2)
O51 0.029(2) 0.026(2) 0.038(2) 0.0037(17) 0.0128(17) 0.0023(16)
O61 0.026(2) 0.049(2) 0.030(2) 0.0036(19) -0.0025(17) 0.0052(18)
O71 0.031(2) 0.031(2) 0.043(3) 0.0015(19) -0.0083(19) 0.0012(17)
O81 0.039(2) 0.040(2) 0.041(3) -0.004(2) 0.013(2) -0.0066(19)
O91 0.035(2) 0.026(2) 0.110(4) 0.025(2) 0.004(2) 0.0101(19)
N11 0.018(2) 0.0142(19) 0.027(2) 0.0029(17) -0.0001(18) 0.0024(16)
N21 0.021(2) 0.018(2) 0.024(2) 0.0047(18) -0.0006(18) 0.0080(17)
C11 0.018(2) 0.015(2) 0.026(3) 0.003(2) -0.002(2) 0.0041(19)
C21 0.016(2) 0.022(3) 0.027(3) -0.002(2) -0.002(2) 0.008(2)
C31 0.042(3) 0.031(3) 0.028(3) 0.000(2) -0.008(3) 0.017(3)
C41 0.027(3) 0.032(3) 0.037(3) -0.006(3) -0.013(3) 0.011(2)
C51 0.022(3) 0.022(3) 0.036(3) -0.008(2) -0.005(2) 0.007(2)
C61 0.019(3) 0.020(2) 0.040(3) 0.006(2) 0.003(2) 0.008(2)
C71 0.015(3) 0.020(3) 0.044(4) 0.006(2) 0.001(2) 0.000(2)
C81 0.031(3) 0.019(3) 0.051(4) 0.012(3) 0.010(3) 0.009(2)
C91 0.022(3) 0.032(3) 0.034(3) 0.002(3) 0.008(2) 0.002(2)
C101 0.035(3) 0.023(3) 0.022(3) 0.003(2) -0.002(2) 0.010(2)
C111 0.026(3) 0.020(3) 0.036(3) 0.007(2) 0.000(2) 0.009(2)
C121 0.022(3) 0.021(3) 0.030(3) 0.010(2) 0.004(2) 0.004(2)
C131 0.020(2) 0.016(2) 0.026(3) 0.005(2) 0.004(2) 0.007(2)
C141 0.021(3) 0.021(2) 0.021(3) 0.003(2) -0.001(2) 0.009(2)
C151 0.022(3) 0.014(2) 0.027(3) 0.005(2) 0.000(2) 0.007(2)
C161 0.023(3) 0.020(2) 0.034(3) 0.009(2) 0.011(2) 0.011(2)
C171 0.034(3) 0.022(3) 0.022(3) -0.002(2) 0.003(2) 0.013(2)
C181 0.023(3) 0.015(2) 0.023(3) 0.003(2) 0.003(2) 0.004(2)
C191 0.018(2) 0.017(2) 0.024(3) 0.005(2) -0.002(2) 0.0043(19)
C201 0.014(2) 0.020(2) 0.025(3) 0.004(2) -0.001(2) 0.0018(19)
C211 0.019(3) 0.027(3) 0.023(3) 0.006(2) 0.001(2) 0.005(2)
C221 0.024(3) 0.026(3) 0.027(3) 0.009(2) 0.006(2) 0.008(2)
C231 0.028(3) 0.027(3) 0.036(3) 0.010(2) 0.007(3) 0.011(2)
C241 0.023(3) 0.023(3) 0.027(3) 0.000(2) 0.003(2) 0.009(2)
C251 0.018(2) 0.021(2) 0.019(3) 0.004(2) 0.002(2) 0.007(2)
C261 0.015(2) 0.022(2) 0.024(3) 0.003(2) -0.001(2) 0.007(2)
C271 0.022(3) 0.017(2) 0.023(3) 0.003(2) 0.001(2) 0.006(2)
C281 0.037(3) 0.021(3) 0.035(3) 0.003(2) 0.006(3) 0.018(2)
C291 0.022(3) 0.026(3) 0.037(3) 0.000(2) 0.007(2) 0.014(2)
C301 0.019(3) 0.027(3) 0.023(3) 0.001(2) 0.002(2) 0.006(2)
Pt2 0.02205(10) 0.01876(10) 0.02172(11) 0.00217(8) 0.00161(8) 0.00736(8)
O12 0.0220(19) 0.0241(18) 0.034(2) -0.0010(16) 0.0003(16) 0.0062(15)
N12 0.030(2) 0.026(2) 0.023(2) 0.0031(19) 0.0017(19) 0.0124(19)
N22 0.025(2) 0.028(2) 0.022(2) 0.0025(19) -0.0004(19) 0.0051(19)
C12 0.025(3) 0.021(3) 0.032(3) -0.003(2) -0.001(2) 0.011(2)
C22 0.027(3) 0.023(3) 0.034(3) 0.006(2) 0.010(2) 0.013(2)
C32 0.029(3) 0.024(3) 0.054(4) 0.012(3) 0.016(3) 0.012(2)
C42 0.027(3) 0.023(3) 0.069(5) 0.005(3) 0.002(3) 0.008(2)
C52 0.025(3) 0.034(3) 0.045(4) -0.011(3) -0.006(3) 0.012(2)
C62 0.028(3) 0.021(3) 0.035(3) -0.004(2) -0.001(2) 0.010(2)
C72 0.036(3) 0.035(3) 0.032(3) 0.013(3) 0.012(3) 0.013(3)
C82 0.044(3) 0.029(3) 0.035(3) 0.005(3) 0.001(3) 0.023(3)
C92 0.046(4) 0.030(3) 0.027(3) -0.003(2) -0.004(3) 0.013(3)
C102 0.039(3) 0.028(3) 0.028(3) -0.008(2) -0.005(3) 0.015(2)
C112 0.042(3) 0.035(3) 0.034(3) 0.003(3) -0.002(3) 0.025(3)
C122 0.035(3) 0.044(3) 0.031(3) 0.009(3) 0.007(3) 0.017(3)
Pt3 0.01886(10) 0.01890(10) 0.02458(11) -0.00005(8) 0.00146(8) 0.00623(8)
O13 0.032(2) 0.042(2) 0.027(2) 0.0042(18) 0.0017(17) 0.0195(18)
N13 0.021(2) 0.023(2) 0.036(3) -0.001(2) 0.005(2) 0.0043(18)
N23 0.020(2) 0.020(2) 0.033(3) 0.0011(19) 0.0009(19) 0.0052(18)
C13 0.029(3) 0.015(2) 0.022(3) -0.004(2) -0.002(2) 0.007(2)
C23 0.033(3) 0.024(3) 0.032(3) -0.005(2) -0.004(3) 0.009(2)
C33 0.043(4) 0.035(3) 0.037(4) -0.011(3) -0.013(3) 0.014(3)
C43 0.070(5) 0.031(3) 0.025(3) -0.005(3) -0.011(3) 0.026(3)
C53 0.056(4) 0.028(3) 0.028(3) 0.004(2) 0.012(3) 0.019(3)
C63 0.040(3) 0.017(2) 0.029(3) -0.002(2) 0.004(3) 0.013(2)
C73 0.019(3) 0.034(3) 0.040(4) -0.004(3) -0.005(2) 0.003(2)
C83 0.040(3) 0.021(3) 0.057(4) 0.002(3) 0.013(3) 0.003(3)
C93 0.028(3) 0.042(3) 0.049(4) -0.002(3) 0.016(3) 0.005(3)
C103 0.032(3) 0.026(3) 0.031(3) 0.001(2) 0.014(3) 0.007(2)
C113 0.025(3) 0.020(3) 0.044(4) -0.001(2) 0.002(3) 0.008(2)
C123 0.024(3) 0.032(3) 0.042(4) 0.003(3) -0.010(2) 0.011(2)
O4 0.054(3) 0.068(3) 0.069(4) 0.008(3) 0.014(3) 0.026(3)
O5 0.056(3) 0.047(3) 0.047(3) -0.001(2) -0.010(2) 0.026(2)
O6 0.057(3) 0.030(2) 0.050(3) 0.003(2) 0.008(2) 0.021(2)

loop_
_atom_type_symbol
_atom_type_description
_atom_type_scat_dispersion_real
_atom_type_scat_dispersion_imag
_atom_type_scat_source
C C 0.0033 0.0016 'International Tables Vol C Tables 4.2.6.8 and 6.1.1.4'
H H 0.0000 0.0000 'International Tables Vol C Tables 4.2.6.8 and 6.1.1.4'
N N 0.0061 0.0033 'International Tables Vol C Tables 4.2.6.8 and 6.1.1.4'
O O 0.0106 0.0060 'International Tables Vol C Tables 4.2.6.8 and 6.1.1.4'
P P 0.1023 0.0942 'International Tables Vol C Tables 4.2.6.8 and 6.1.1.4'
Pt Pt -1.7033 8.3905 'International Tables Vol C Tables 4.2.6.8 and 6.1.1.4'
S S 0.1246 0.1234 'International Tables Vol C Tables 4.2.6.8 and 6.1.1.4'

loop_
_geom_angle_atom_site_label_1
_geom_angle_atom_site_label_2
_geom_angle_atom_site_label_3
_geom_angle
C11 Pt1 N11 80.48(17)
C11 Pt1 N21 79.95(17)
N11 Pt1 N21 159.84(15)
C11 Pt1 P1 176.87(14)
N11 Pt1 P1 102.61(11)
N21 Pt1 P1 97.01(11)
O21 S11 O11 113.7(3)
O21 S11 O31 112.6(2)
O11 S11 O31 112.0(3)
O21 S11 C151 106.1(2)
O11 S11 C151 105.5(2)
O31 S11 C151 106.1(2)
O41 S21 O61 113.9(2)
O41 S21 O51 112.9(2)
O61 S21 O51 112.5(2)
O41 S21 C211 105.7(2)
O61 S21 C211 105.5(2)
O51 S21 C211 105.4(2)
O81 S31 O91 112.8(3)
O81 S31 O71 112.8(3)
O91 S31 O71 113.3(3)
O81 S31 C271 106.3(2)
O91 S31 C271 105.3(2)
O71 S31 C271 105.4(2)
C131 P1 C191 99.0(2)
C131 P1 C251 107.1(2)
C191 P1 C251 104.8(2)
C131 P1 Pt1 116.37(17)
C191 P1 Pt1 120.54(15)
C251 P1 Pt1 107.74(16)
C81 N11 C91 108.3(4)
C81 N11 C71 107.7(4)
C91 N11 C71 106.2(4)
C81 N11 Pt1 109.4(3)
C91 N11 Pt1 116.3(3)
C71 N11 Pt1 108.6(3)
C121 N21 C111 107.6(4)
C121 N21 C101 106.4(4)
C111 N21 C101 108.6(4)
C121 N21 Pt1 120.7(3)
C111 N21 Pt1 105.1(3)
C101 N21 Pt1 108.0(3)
C21 C11 C61 121.2(4)
C21 C11 Pt1 119.0(3)
C61 C11 Pt1 119.7(4)
C31 C21 C11 119.0(5)
C31 C21 C101 127.3(5)
C11 C21 C101 113.7(4)
C41 C31 C21 119.7(5)
C41 C31 H31 120.1
C21 C31 H31 120.1
C51 C41 C31 121.2(5)
C51 C41 H41 119.4
C31 C41 H41 119.4
C41 C51 C61 119.9(5)
C41 C51 H51 120.0
C61 C51 H51 120.0
C51 C61 C11 118.9(5)
C51 C61 C71 127.1(5)
C11 C61 C71 113.6(4)
C61 C71 N11 110.7(4)
C61 C71 H71A 109.5
N11 C71 H71A 109.5
C61 C71 H71B 109.5
N11 C71 H71B 109.5
H71A C71 H71B 108.1
N11 C81 H81A 109.5
N11 C81 H81B 109.5
H81A C81 H81B 109.5
N11 C81 H81C 109.5
H81A C81 H81C 109.5
H81B C81 H81C 109.5
N11 C91 H91A 109.5
N11 C91 H91B 109.5
H91A C91 H91B 109.5
N11 C91 H91C 109.5
H91A C91 H91C 109.5
H91B C91 H91C 109.5
C21 C101 N21 109.8(4)
C21 C101 H10A 109.7
N21 C101 H10A 109.7
C21 C101 H10B 109.7
N21 C101 H10B 109.7
H10A C101 H10B 108.2
N21 C111 H11A 109.5
N21 C111 H11B 109.5
H11A C111 H11B 109.5
N21 C111 H11C 109.5
H11A C111 H11C 109.5
H11B C111 H11C 109.5
N21 C121 H12A 109.5
N21 C121 H12B 109.5
H12A C121 H12B 109.5
N21 C121 H12C 109.5
H12A C121 H12C 109.5
H12B C121 H12C 109.5
C181 C131 C141 119.3(5)
C181 C131 P1 119.4(4)
C141 C131 P1 121.1(4)
C151 C141 C131 120.2(5)
C151 C141 H141 119.9
C131 C141 H141 119.9
C141 C151 C161 120.1(5)
C141 C151 S11 120.0(4)
C161 C151 S11 119.9(4)
C151 C161 C171 120.1(5)
C151 C161 H161 120.0
C171 C161 H161 120.0
C181 C171 C161 119.7(5)
C181 C171 H171 120.2
C161 C171 H171 120.2
C171 C181 C131 120.6(5)
C171 C181 H181 119.7
C131 C181 H181 119.7
C241 C191 C201 118.5(5)
C241 C191 P1 118.6(4)
C201 C191 P1 122.8(4)
C211 C201 C191 120.1(5)
C211 C201 H201 120.0
C191 C201 H201 120.0
C201 C211 C221 120.7(5)
C201 C211 S21 120.4(4)
C221 C211 S21 118.8(4)
C231 C221 C211 119.1(5)
C231 C221 H221 120.4
C211 C221 H221 120.4
C221 C231 C241 120.5(5)
C221 C231 H231 119.8
C241 C231 H231 119.8
C191 C241 C231 121.2(5)
C191 C241 H241 119.4
C231 C241 H241 119.4
C301 C251 C261 118.6(5)
C301 C251 P1 116.9(3)
C261 C251 P1 124.1(4)
C271 C261 C251 120.4(5)
C271 C261 H261 119.8
C251 C261 H261 119.8
C281 C271 C261 120.0(4)
C281 C271 S31 120.3(4)
C261 C271 S31 119.7(4)
C271 C281 C291 120.1(5)
C271 C281 H281 120.0
C291 C281 H281 120.0
C301 C291 C281 120.2(5)
C301 C291 H291 119.9
C281 C291 H291 119.9
C291 C301 C251 120.6(5)
C291 C301 H301 119.7
C251 C301 H301 119.7
C12 Pt2 N12 82.7(2)
C12 Pt2 N22 82.8(2)
N12 Pt2 N22 165.31(16)
C12 Pt2 O12 177.53(19)
N12 Pt2 O12 95.31(15)
N22 Pt2 O12 99.22(15)
Pt2 O12 H12O 115.0
Pt2 O12 H22O 110.2
H12O O12 H22O 124.6
C92 N12 C82 108.7(4)
C92 N12 C72 108.2(4)
C82 N12 C72 109.0(4)
C92 N12 Pt2 116.3(3)
C82 N12 Pt2 106.8(3)
C72 N12 Pt2 107.6(3)
C122 N22 C112 108.1(4)
C122 N22 C102 108.8(4)
C112 N22 C102 108.2(4)
C122 N22 Pt2 114.5(3)
C112 N22 Pt2 109.7(3)
C102 N22 Pt2 107.4(3)
C62 C12 C22 123.3(5)
C62 C12 Pt2 118.5(4)
C22 C12 Pt2 118.2(4)
C32 C22 C12 118.2(5)
C32 C22 C72 127.8(5)
C12 C22 C72 113.9(4)
C22 C32 C42 119.6(5)
C22 C32 H32 120.2
C42 C32 H32 120.2
C32 C42 C52 121.6(5)
C32 C42 H42 119.2
C52 C42 H42 119.2
C42 C52 C62 119.0(5)
C42 C52 H52 120.5
C62 C52 H52 120.5
C12 C62 C52 118.2(5)
C12 C62 C102 113.3(5)
C52 C62 C102 128.3(5)
C22 C72 N12 110.0(4)
C22 C72 H72A 109.7
N12 C72 H72A 109.7
C22 C72 H72B 109.7
N12 C72 H72B 109.7
H72A C72 H72B 108.2
N12 C82 H82A 109.5
N12 C82 H82B 109.5
H82A C82 H82B 109.5
N12 C82 H82C 109.5
H82A C82 H82C 109.5
H82B C82 H82C 109.5
N12 C92 H92A 109.5
N12 C92 H92B 109.5
H92A C92 H92B 109.5
N12 C92 H92C 109.5
H92A C92 H92C 109.5
H92B C92 H92C 109.5
C62 C102 N22 109.4(4)
C62 C102 H10C 109.8
N22 C102 H10C 109.8
C62 C102 H10D 109.8
N22 C102 H10D 109.8
H10C C102 H10D 108.2
N22 C112 H11D 109.5
N22 C112 H11E 109.5
H11D C112 H11E 109.5
N22 C112 H11F 109.5
H11D C112 H11F 109.5
H11E C112 H11F 109.5
N22 C122 H12D 109.5
N22 C122 H12E 109.5
H12D C122 H12E 109.5
N22 C122 H12F 109.5
H12D C122 H12F 109.5
H12E C122 H12F 109.5
C13 Pt3 N23 82.13(19)
C13 Pt3 N13 82.48(19)
N23 Pt3 N13 164.57(17)
C13 Pt3 O13 175.41(17)
N23 Pt3 O13 95.29(16)
N13 Pt3 O13 100.14(16)
Pt3 O13 H13O 107.5
Pt3 O13 H23O 118.5
H13O O13 H23O 113.2
C93 N13 C83 109.3(4)
C93 N13 C73 109.6(5)
C83 N13 C73 108.9(4)
C93 N13 Pt3 114.7(3)
C83 N13 Pt3 107.7(3)
C73 N13 Pt3 106.5(3)
C113 N23 C123 109.0(4)
C113 N23 C103 109.0(4)
C123 N23 C103 109.7(4)
C113 N23 Pt3 107.6(3)
C123 N23 Pt3 113.3(3)
C103 N23 Pt3 108.2(3)
C63 C13 C23 121.9(5)
C63 C13 Pt3 119.7(4)
C23 C13 Pt3 118.2(4)
C33 C23 C13 119.0(5)
C33 C23 C73 128.2(5)
C13 C23 C73 112.7(5)
C23 C33 C43 118.6(5)
C23 C33 H33 120.7
C43 C33 H33 120.7
C53 C43 C33 122.0(6)
C53 C43 H43 119.0
C33 C43 H43 119.0
C43 C53 C63 119.7(5)
C43 C53 H53 120.1
C63 C53 H53 120.1
C53 C63 C13 118.7(5)
C53 C63 C103 129.4(5)
C13 C63 C103 111.8(5)
C23 C73 N13 109.9(4)
C23 C73 H73A 109.7
N13 C73 H73A 109.7
C23 C73 H73B 109.7
N13 C73 H73B 109.7
H73A C73 H73B 108.2
N13 C83 H83A 109.5
N13 C83 H83B 109.5
H83A C83 H83B 109.5
N13 C83 H83C 109.5
H83A C83 H83C 109.5
H83B C83 H83C 109.5
N13 C93 H93A 109.5
N13 C93 H93B 109.5
H93A C93 H93B 109.5
N13 C93 H93C 109.5
H93A C93 H93C 109.5
H93B C93 H93C 109.5
C63 C103 N23 109.6(4)
C63 C103 H10E 109.7
N23 C103 H10E 109.7
C63 C103 H10F 109.7
N23 C103 H10F 109.7
H10E C103 H10F 108.2
N23 C113 H11G 109.5
N23 C113 H11H 109.5
H11G C113 H11H 109.5
N23 C113 H11I 109.5
H11G C113 H11I 109.5
H11H C113 H11I 109.5
N23 C123 H12G 109.5
N23 C123 H12H 109.5
H12G C123 H12H 109.5
N23 C123 H12I 109.5
H12G C123 H12I 109.5
H12H C123 H12I 109.5
H14O O4 H24O 104.6
H15O O5 H25O 106.5
H16O O6 H26O 107.5

loop_
_geom_bond_atom_site_label_1
_geom_bond_atom_site_label_2
_geom_bond_distance
Pt1 C11 1.970(5)
Pt1 N11 2.130(4)
Pt1 N21 2.131(4)
Pt1 P1 2.3627(12)
S11 O21 1.442(4)
S11 O11 1.448(4)
S11 O31 1.460(4)
S11 C151 1.787(5)
S21 O41 1.442(4)
S21 O61 1.445(4)
S21 O51 1.468(3)
S21 C211 1.783(5)
S31 O81 1.440(4)
S31 O91 1.444(4)
S31 O71 1.454(4)
S31 C271 1.792(5)
P1 C131 1.823(5)
P1 C191 1.833(5)
P1 C251 1.835(5)
N11 C81 1.483(6)
N11 C91 1.487(7)
N11 C71 1.540(6)
N21 C121 1.491(6)
N21 C111 1.494(6)
N21 C101 1.521(6)
C11 C21 1.399(7)
C11 C61 1.403(6)
C21 C31 1.393(7)
C21 C101 1.492(7)
C31 C41 1.394(8)
C31 H31 0.9500
C41 C51 1.385(8)
C41 H41 0.9500
C51 C61 1.393(7)
C51 H51 0.9500
C61 C71 1.480(7)
C71 H71A 0.9900
C71 H71B 0.9900
C81 H81A 0.9800
C81 H81B 0.9800
C81 H81C 0.9800
C91 H91A 0.9800
C91 H91B 0.9800
C91 H91C 0.9800
C101 H10A 0.9900
C101 H10B 0.9900
C111 H11A 0.9800
C111 H11B 0.9800
C111 H11C 0.9800
C121 H12A 0.9800
C121 H12B 0.9800
C121 H12C 0.9800
C131 C181 1.400(7)
C131 C141 1.409(7)
C141 C151 1.387(7)
C141 H141 0.9500
C151 C161 1.397(7)
C161 C171 1.403(7)
C161 H161 0.9500
C171 C181 1.389(7)
C171 H171 0.9500
C181 H181 0.9500
C191 C241 1.385(7)
C191 C201 1.408(7)
C201 C211 1.382(7)
C201 H201 0.9500
C211 C221 1.399(7)
C221 C231 1.377(7)
C221 H221 0.9500
C231 C241 1.386(7)
C231 H231 0.9500
C241 H241 0.9500
C251 C301 1.391(7)
C251 C261 1.400(6)
C261 C271 1.392(7)
C261 H261 0.9500
C271 C281 1.376(7)
C281 C291 1.385(7)
C281 H281 0.9500
C291 C301 1.385(7)
C291 H291 0.9500
C301 H301 0.9500
Pt2 C12 1.917(5)
Pt2 N12 2.071(4)
Pt2 N22 2.073(4)
Pt2 O12 2.176(3)
O12 H12O 1.0364
O12 H22O 0.9865
N12 C92 1.489(7)
N12 C82 1.501(7)
N12 C72 1.534(7)
N22 C122 1.489(7)
N22 C112 1.494(7)
N22 C102 1.530(6)
C12 C62 1.388(7)
C12 C22 1.394(7)
C22 C32 1.389(7)
C22 C72 1.501(8)
C32 C42 1.396(8)
C32 H32 0.9500
C42 C52 1.400(8)
C42 H42 0.9500
C52 C62 1.402(7)
C52 H52 0.9500
C62 C102 1.508(8)
C72 H72A 0.9900
C72 H72B 0.9900
C82 H82A 0.9800
C82 H82B 0.9800
C82 H82C 0.9800
C92 H92A 0.9800
C92 H92B 0.9800
C92 H92C 0.9800
C102 H10C 0.9900
C102 H10D 0.9900
C112 H11D 0.9800
C112 H11E 0.9800
C112 H11F 0.9800
C122 H12D 0.9800
C122 H12E 0.9800
C122 H12F 0.9800
Pt3 C13 1.902(5)
Pt3 N23 2.061(4)
Pt3 N13 2.080(4)
Pt3 O13 2.159(4)
O13 H13O 0.9396
O13 H23O 0.8608
N13 C93 1.478(7)
N13 C83 1.489(7)
N13 C73 1.517(7)
N23 C113 1.493(6)
N23 C123 1.496(6)
N23 C103 1.516(7)
C13 C63 1.396(7)
C13 C23 1.408(7)
C23 C33 1.388(8)
C23 C73 1.509(8)
C33 C43 1.408(9)
C33 H33 0.9500
C43 C53 1.385(9)
C43 H43 0.9500
C53 C63 1.386(8)
C53 H53 0.9500
C63 C103 1.509(8)
C73 H73A 0.9900
C73 H73B 0.9900
C83 H83A 0.9800
C83 H83B 0.9800
C83 H83C 0.9800
C93 H93A 0.9800
C93 H93B 0.9800
C93 H93C 0.9800
C103 H10E 0.9900
C103 H10F 0.9900
C113 H11G 0.9800
C113 H11H 0.9800
C113 H11I 0.9800
C123 H12G 0.9800
C123 H12H 0.9800
C123 H12I 0.9800
O4 H14O 0.9517
O4 H24O 0.9562
O5 H15O 0.9425
O5 H25O 0.9450
O6 H16O 0.9421
O6 H26O 0.9379

loop_
_geom_torsion_atom_site_label_1
_geom_torsion_atom_site_label_2
_geom_torsion_atom_site_label_3
_geom_torsion_atom_site_label_4
_geom_torsion
N11 Pt1 P1 C131 -119.1(2)
N21 Pt1 P1 C131 65.6(2)
N11 Pt1 P1 C191 0.6(2)
N21 Pt1 P1 C191 -174.7(2)
N11 Pt1 P1 C251 120.7(2)
N21 Pt1 P1 C251 -54.6(2)
C11 Pt1 N11 C81 -98.1(4)
N21 Pt1 N11 C81 -112.2(5)
P1 Pt1 N11 C81 81.4(3)
C11 Pt1 N11 C91 138.8(4)
N21 Pt1 N11 C91 124.8(5)
P1 Pt1 N11 C91 -41.6(4)
C11 Pt1 N11 C71 19.2(3)
N21 Pt1 N11 C71 5.2(7)
P1 Pt1 N11 C71 -161.3(3)
C11 Pt1 N21 C121 147.4(4)
N11 Pt1 N21 C121 161.4(4)
P1 Pt1 N21 C121 -31.9(4)
C11 Pt1 N21 C111 -91.0(3)
N11 Pt1 N21 C111 -77.0(6)
P1 Pt1 N21 C111 89.7(3)
C11 Pt1 N21 C101 24.8(3)
N11 Pt1 N21 C101 38.8(6)
P1 Pt1 N21 C101 -154.5(3)
N11 Pt1 C11 C21 172.2(4)
N21 Pt1 C11 C21 -12.7(4)
N11 Pt1 C11 C61 -7.1(4)
N21 Pt1 C11 C61 168.0(4)
C61 C11 C21 C31 -1.5(8)
Pt1 C11 C21 C31 179.2(4)
C61 C11 C21 C101 176.0(5)
Pt1 C11 C21 C101 -3.2(6)
C11 C21 C31 C41 2.2(8)
C101 C21 C31 C41 -175.0(5)
C21 C31 C41 C51 -0.9(9)
C31 C41 C51 C61 -1.0(8)
C41 C51 C61 C11 1.7(8)
C41 C51 C61 C71 -170.7(5)
C21 C11 C61 C51 -0.4(8)
Pt1 C11 C61 C51 178.9(4)
C21 C11 C61 C71 172.9(5)
Pt1 C11 C61 C71 -7.8(6)
C51 C61 C71 N11 -163.2(5)
C11 C61 C71 N11 24.1(6)
C81 N11 C71 C61 90.1(5)
C91 N11 C71 C61 -154.0(4)
Pt1 N11 C71 C61 -28.3(5)
C31 C21 C101 N21 -158.1(5)
C11 C21 C101 N21 24.6(6)
C121 N21 C101 C21 -163.8(4)
C111 N21 C101 C21 80.7(5)
Pt1 N21 C101 C21 -32.8(5)
C191 P1 C131 C181 -119.6(4)
C251 P1 C131 C181 131.7(4)
Pt1 P1 C131 C181 11.1(4)
C191 P1 C131 C141 54.8(4)
C251 P1 C131 C141 -53.9(4)
Pt1 P1 C131 C141 -174.4(3)
C181 C131 C141 C151 -1.3(7)
P1 C131 C141 C151 -175.7(4)
C131 C141 C151 C161 0.6(7)
C131 C141 C151 S11 179.7(3)
O21 S11 C151 C141 179.6(4)
O11 S11 C151 C141 -59.5(4)
O31 S11 C151 C141 59.6(4)
O21 S11 C151 C161 -1.4(5)
O11 S11 C151 C161 119.6(4)
O31 S11 C151 C161 -121.4(4)
C141 C151 C161 C171 -0.2(7)
S11 C151 C161 C171 -179.3(4)
C151 C161 C171 C181 0.5(7)
C161 C171 C181 C131 -1.1(7)
C141 C131 C181 C171 1.5(7)
P1 C131 C181 C171 176.1(4)
C131 P1 C191 C241 42.8(4)
C251 P1 C191 C241 153.4(4)
Pt1 P1 C191 C241 -85.1(4)
C131 P1 C191 C201 -141.2(4)
C251 P1 C191 C201 -30.6(4)
Pt1 P1 C191 C201 90.8(4)
C241 C191 C201 C211 -1.3(7)
P1 C191 C201 C211 -177.3(4)
C191 C201 C211 C221 -0.3(7)
C191 C201 C211 S21 -177.2(3)
O41 S21 C211 C201 -9.3(5)
O61 S21 C211 C201 111.7(4)
O51 S21 C211 C201 -129.1(4)
O41 S21 C211 C221 173.7(4)
O61 S21 C211 C221 -65.3(4)
O51 S21 C211 C221 53.9(4)
C201 C211 C221 C231 1.3(7)
S21 C211 C221 C231 178.3(4)
C211 C221 C231 C241 -0.7(8)
C201 C191 C241 C231 1.9(7)
P1 C191 C241 C231 178.1(4)
C221 C231 C241 C191 -0.9(8)
C131 P1 C251 C301 178.2(4)
C191 P1 C251 C301 73.7(4)
Pt1 P1 C251 C301 -55.9(4)
C131 P1 C251 C261 -9.2(5)
C191 P1 C251 C261 -113.7(4)
Pt1 P1 C251 C261 116.7(4)
C301 C251 C261 C271 0.2(7)
P1 C251 C261 C271 -172.3(4)
C251 C261 C271 C281 -2.7(7)
C251 C261 C271 S31 177.4(4)
O81 S31 C271 C281 151.4(4)
O91 S31 C271 C281 31.4(5)
O71 S31 C271 C281 -88.6(5)
O81 S31 C271 C261 -28.7(5)
O91 S31 C271 C261 -148.7(4)
O71 S31 C271 C261 91.3(4)
C261 C271 C281 C291 2.7(8)
S31 C271 C281 C291 -177.4(4)
C271 C281 C291 C301 -0.3(8)
C281 C291 C301 C251 -2.2(8)
C261 C251 C301 C291 2.2(7)
P1 C251 C301 C291 175.3(4)
C12 Pt2 N12 C92 144.6(4)
N22 Pt2 N12 C92 154.7(6)
O12 Pt2 N12 C92 -33.9(4)
C12 Pt2 N12 C82 -93.8(3)
N22 Pt2 N12 C82 -83.7(8)
O12 Pt2 N12 C82 87.7(3)
C12 Pt2 N12 C72 23.1(4)
N22 Pt2 N12 C72 33.2(9)
O12 Pt2 N12 C72 -155.4(3)
C12 Pt2 N22 C122 143.2(4)
N12 Pt2 N22 C122 133.1(7)
O12 Pt2 N22 C122 -38.3(4)
C12 Pt2 N22 C112 -95.2(4)
N12 Pt2 N22 C112 -105.2(7)
O12 Pt2 N22 C112 83.4(3)
C12 Pt2 N22 C102 22.3(3)
N12 Pt2 N22 C102 12.2(9)
O12 Pt2 N22 C102 -159.2(3)
N12 Pt2 C12 C62 168.2(4)
N22 Pt2 C12 C62 -9.3(4)
N12 Pt2 C12 C22 -13.6(4)
N22 Pt2 C12 C22 169.0(4)
C62 C12 C22 C32 0.2(8)
Pt2 C12 C22 C32 -177.9(4)
C62 C12 C22 C72 177.8(5)
Pt2 C12 C22 C72 -0.4(6)
C12 C22 C32 C42 0.0(8)
C72 C22 C32 C42 -177.2(5)
C22 C32 C42 C52 0.4(9)
C32 C42 C52 C62 -0.9(9)
C22 C12 C62 C52 -0.8(8)
Pt2 C12 C62 C52 177.4(4)
C22 C12 C62 C102 174.8(5)
Pt2 C12 C62 C102 -7.0(6)
C42 C52 C62 C12 1.1(8)
C42 C52 C62 C102 -173.8(5)
C32 C22 C72 N12 -162.5(5)
C12 C22 C72 N12 20.2(6)
C92 N12 C72 C22 -155.2(5)
C82 N12 C72 C22 86.7(5)
Pt2 N12 C72 C22 -28.8(5)
C12 C62 C102 N22 25.6(6)
C52 C62 C102 N22 -159.3(5)
C122 N22 C102 C62 -155.4(4)
C112 N22 C102 C62 87.4(5)
Pt2 N22 C102 C62 -30.9(5)
C13 Pt3 N13 C93 -148.3(4)
N23 Pt3 N13 C93 -152.4(6)
O13 Pt3 N13 C93 27.9(4)
C13 Pt3 N13 C83 89.8(4)
N23 Pt3 N13 C83 85.6(7)
O13 Pt3 N13 C83 -94.0(4)
C13 Pt3 N13 C73 -26.9(4)
N23 Pt3 N13 C73 -31.0(8)
O13 Pt3 N13 C73 149.3(3)
C13 Pt3 N23 C113 94.8(4)
N13 Pt3 N23 C113 98.9(7)
O13 Pt3 N23 C113 -81.4(3)
C13 Pt3 N23 C123 -144.7(4)
N13 Pt3 N23 C123 -140.5(6)
O13 Pt3 N23 C123 39.1(4)
C13 Pt3 N23 C103 -22.8(3)
N13 Pt3 N23 C103 -18.6(8)
O13 Pt3 N23 C103 161.0(3)
N23 Pt3 C13 C63 10.0(4)
N13 Pt3 C13 C63 -168.9(4)
N23 Pt3 C13 C23 -165.4(4)
N13 Pt3 C13 C23 15.7(4)
C63 C13 C23 C33 0.7(8)
Pt3 C13 C23 C33 176.0(4)
C63 C13 C23 C73 -175.1(5)
Pt3 C13 C23 C73 0.2(6)
C13 C23 C33 C43 -0.1(8)
C73 C23 C33 C43 175.0(5)
C23 C33 C43 C53 0.1(9)
C33 C43 C53 C63 -0.8(9)
C43 C53 C63 C13 1.4(8)
C43 C53 C63 C103 178.3(5)
C23 C13 C63 C53 -1.4(8)
Pt3 C13 C63 C53 -176.7(4)
C23 C13 C63 C103 -178.8(5)
Pt3 C13 C63 C103 5.9(6)
C33 C23 C73 N13 161.2(5)
C13 C23 C73 N13 -23.4(6)
C93 N13 C73 C23 158.0(4)
C83 N13 C73 C23 -82.5(5)
Pt3 N13 C73 C23 33.4(5)
C53 C63 C103 N23 158.0(5)
C13 C63 C103 N23 -24.9(6)
C113 N23 C103 C63 -85.4(5)
C123 N23 C103 C63 155.4(4)
Pt3 N23 C103 C63 31.3(5)
